data_2228323
loop_
_publ_author_name
'Vilela, S\'ergio M. F.'
'Almeida Paz, Filipe A.'
'Tom\'e, Jo\~ao P. C.'
'Bermudez, Ver\'onica de Zea'
'Cavaleiro, Jos\'e A. S.'
'Rocha, Jo\~ao'

_publ_section_title
;
 Trimethyl
 2,2',2''-[1,3,5-triazine-2,4,6-triyltris(azanediyl)]triacetate
;
_journal_coeditor_code GK2317
_journal_issue 12
_journal_name_full 'Acta Crystallographica Section E'
_journal_page_first o3243
_journal_page_last o3244
_journal_paper_doi 10.1107/S1600536810047604
_journal_volume 66
_journal_year 2010
_chemical_formula_iupac 'C12 H18 N6 O6'
_chemical_formula_moiety 'C12 H18 N6 O6'
_chemical_formula_sum 'C12 H18 N6 O6'
_chemical_formula_weight 342.32
_chemical_name_systematic
;
Trimethyl 2,2',2''-[1,3,5-triazine-2,4,6-triyltris(azanediyl)]triacetate
;
_space_group_IT_number 15
_symmetry_cell_setting monoclinic
_symmetry_space_group_name_Hall '-C 2yc'
_symmetry_space_group_name_H-M 'C 1 2/c 1'
_atom_sites_solution_hydrogens geom
_atom_sites_solution_primary direct
_atom_sites_solution_secondary difmap
_cell_angle_alpha 90.00
_cell_angle_beta 116.018(3)
_cell_angle_gamma 90.00
_cell_formula_units_Z 8
_cell_length_a 24.0808(11)
_cell_length_b 9.4111(4)
_cell_length_c 15.5791(7)
_cell_measurement_reflns_used 5859
_cell_measurement_temperature 150(2)
_cell_measurement_theta_max 27.50
_cell_measurement_theta_min 2.36
_cell_volume 3172.8(3)
_computing_cell_refinement 'SAINT-Plus (Bruker, 2005)'
_computing_data_collection 'APEX2 (Bruker, 2006)'
_computing_data_reduction 'SAINT-Plus (Bruker, 2005)'
_computing_molecular_graphics 'DIAMOND (Brandenburg, 2009)'
_computing_publication_material 'SHELXTL (Sheldrick, 2008)'
_computing_structure_refinement 'SHELXTL (Sheldrick, 2008)'
_computing_structure_solution 'SHELXTL (Sheldrick, 2008)'
_diffrn_ambient_temperature 150(2)
_diffrn_measured_fraction_theta_full 0.979
_diffrn_measured_fraction_theta_max 0.979
_diffrn_measurement_device_type 'Bruker X8 Kappa CCD APEXII'
_diffrn_measurement_method '\w and \f'
_diffrn_radiation_monochromator graphite
_diffrn_radiation_source 'fine-focus sealed tube'
_diffrn_radiation_type MoK\a
_diffrn_radiation_wavelength 0.71073
_diffrn_reflns_av_R_equivalents 0.0425
_diffrn_reflns_av_sigmaI/netI 0.0385
_diffrn_reflns_limit_h_max 32
_diffrn_reflns_limit_h_min -32
_diffrn_reflns_limit_k_max 12
_diffrn_reflns_limit_k_min -12
_diffrn_reflns_limit_l_max 21
_diffrn_reflns_limit_l_min -21
_diffrn_reflns_number 27764
_diffrn_reflns_theta_full 29.13
_diffrn_reflns_theta_max 29.13
_diffrn_reflns_theta_min 3.56
_diffrn_standards_decay_% 0
_diffrn_standards_number 0
_exptl_absorpt_coefficient_mu 0.116
_exptl_absorpt_correction_T_max 0.9930
_exptl_absorpt_correction_T_min 0.9782
_exptl_absorpt_correction_type multi-scan
_exptl_absorpt_process_details '(SADABS; Sheldrick, 1998)'
_exptl_crystal_colour colourless
_exptl_crystal_density_diffrn 1.433
_exptl_crystal_density_method 'not measured'
_exptl_crystal_description plate
_exptl_crystal_F_000 1440
_exptl_crystal_size_max 0.19
_exptl_crystal_size_mid 0.16
_exptl_crystal_size_min 0.06
_refine_diff_density_max 0.240
_refine_diff_density_min -0.231
_refine_ls_extinction_method none
_refine_ls_goodness_of_fit_ref 1.026
_refine_ls_hydrogen_treatment mixed
_refine_ls_matrix_type full
_refine_ls_number_parameters 229
_refine_ls_number_reflns 4182
_refine_ls_number_restraints 3
_refine_ls_restrained_S_all 1.026
_refine_ls_R_factor_all 0.0775
_refine_ls_R_factor_gt 0.0418
_refine_ls_shift/su_max 0.000
_refine_ls_shift/su_mean 0.000
_refine_ls_structure_factor_coef Fsqd
_refine_ls_weighting_details 'calc w=1/[\s^2^(Fo^2^)+(0.0517P)^2^+1.3693P] where P=(Fo^2^+2Fc^2^)/3'
_refine_ls_weighting_scheme calc
_refine_ls_wR_factor_gt 0.0962
_refine_ls_wR_factor_ref 0.1117
_reflns_number_gt 2794
_reflns_number_total 4182
_reflns_threshold_expression I>2\s(I)
_cod_data_source_file gk2317.cif
_cod_data_source_block I
_cod_original_sg_symbol_H-M 'C 2/c'
_cod_database_code 2228323
_cod_database_fobs_code 2228323

loop_
_symmetry_equiv_pos_as_xyz
'x, y, z'
'-x, y, -z+1/2'
'x+1/2, y+1/2, z'
'-x+1/2, y+1/2, -z+1/2'
'-x, -y, -z'
'x, -y, z-1/2'
'-x+1/2, -y+1/2, -z'
'x+1/2, -y+1/2, z-1/2'

loop_
_atom_site_type_symbol
_atom_site_label
_atom_site_fract_x
_atom_site_fract_y
_atom_site_fract_z
_atom_site_U_iso_or_equiv
_atom_site_adp_type
_atom_site_calc_flag
_atom_site_refinement_flags
_atom_site_occupancy
_atom_site_disorder_assembly
_atom_site_disorder_group
N N1 -0.02089(6) 0.95185(13) 0.62956(8) 0.0207(3) Uani d . 1 . .
N N2 0.05790(6) 0.82777(12) 0.60540(8) 0.0205(3) Uani d . 1 . .
N N3 -0.02269(6) 0.69671(12) 0.62052(8) 0.0215(3) Uani d . 1 . .
N N4 0.05746(6) 1.07016(13) 0.61287(9) 0.0230(3) Uani d D 1 . .
H H4 0.0395(8) 1.1562(13) 0.6156(13) 0.034 Uiso d D 1 . .
N N5 0.05373(6) 0.58500(13) 0.59451(9) 0.0232(3) Uani d D 1 . .
H H5 0.0322(7) 0.4997(13) 0.5904(13) 0.035 Uiso d D 1 . .
N N6 -0.09379(6) 0.82321(14) 0.65212(9) 0.0247(3) Uani d D 1 . .
H H6 -0.1074(8) 0.9110(13) 0.6648(13) 0.037 Uiso d D 1 . .
C C1 0.03017(7) 0.94590(15) 0.61581(9) 0.0193(3) Uani d . 1 . .
C C2 0.02848(7) 0.70791(15) 0.60707(9) 0.0198(3) Uani d . 1 . .
C C3 -0.04387(7) 0.82330(15) 0.63353(9) 0.0198(3) Uani d . 1 . .
C C4 0.11497(7) 1.06968(16) 0.60499(10) 0.0243(3) Uani d . 1 . .
H H4A 0.1266 1.1685 0.5981 0.029 Uiso calc R 1 . .
H H4B 0.1097 1.0161 0.5472 0.029 Uiso calc R 1 . .
C C5 0.16599(7) 1.00236(16) 0.69218(11) 0.0249(3) Uani d . 1 . .
C C6 0.26088(9) 0.8795(3) 0.74867(15) 0.0550(6) Uani d . 1 . .
H H6A 0.2837 0.9527 0.7956 0.083 Uiso calc R 1 . .
H H6B 0.2881 0.8356 0.7243 0.083 Uiso calc R 1 . .
H H6C 0.2463 0.8067 0.7790 0.083 Uiso calc R 1 . .
C C7 0.09765(7) 0.58905(16) 0.55491(11) 0.0255(3) Uani d . 1 . .
H H7A 0.1119 0.4912 0.5522 0.031 Uiso calc R 1 . .
H H7B 0.1340 0.6456 0.5974 0.031 Uiso calc R 1 . .
C C8 0.07052(7) 0.65318(15) 0.45528(11) 0.0243(3) Uani d . 1 . .
C C9 0.09384(10) 0.7424(2) 0.33368(14) 0.0436(5) Uani d . 1 . .
H H9A 0.0706 0.6681 0.2880 0.065 Uiso calc R 1 . .
H H9B 0.1297 0.7701 0.3233 0.065 Uiso calc R 1 . .
H H9C 0.0672 0.8253 0.3246 0.065 Uiso calc R 1 . .
C C10 -0.12386(7) 0.69593(17) 0.66106(10) 0.0257(3) Uani d . 1 . .
H H10A -0.1432 0.7149 0.7044 0.031 Uiso calc R 1 . .
H H10B -0.0923 0.6210 0.6907 0.031 Uiso calc R 1 . .
C C11 -0.17285(7) 0.64147(16) 0.56692(10) 0.0234(3) Uani d . 1 . .
C C12 -0.25262(8) 0.47226(18) 0.49934(12) 0.0335(4) Uani d . 1 . .
H H12A -0.2835 0.5442 0.4632 0.050 Uiso calc R 1 . .
H H12B -0.2724 0.3961 0.5188 0.050 Uiso calc R 1 . .
H H12C -0.2345 0.4327 0.4591 0.050 Uiso calc R 1 . .
O O1 0.20846(5) 0.94345(14) 0.67039(8) 0.0397(3) Uani d . 1 . .
O O2 0.16898(5) 1.00247(12) 0.77126(8) 0.0325(3) Uani d . 1 . .
O O3 0.11481(5) 0.68883(13) 0.43052(8) 0.0362(3) Uani d . 1 . .
O O4 0.01591(5) 0.66684(10) 0.40391(7) 0.0255(2) Uani d . 1 . .
O O5 -0.20447(5) 0.53693(12) 0.58329(7) 0.0282(3) Uani d . 1 . .
O O6 -0.18196(6) 0.68287(12) 0.48864(8) 0.0336(3) Uani d . 1 . .

loop_
_atom_site_aniso_label
_atom_site_aniso_U_11
_atom_site_aniso_U_22
_atom_site_aniso_U_33
_atom_site_aniso_U_12
_atom_site_aniso_U_13
_atom_site_aniso_U_23
N1 0.0204(7) 0.0224(6) 0.0187(6) 0.0007(5) 0.0080(5) -0.0003(5)
N2 0.0225(7) 0.0194(6) 0.0188(6) 0.0006(5) 0.0085(5) 0.0002(5)
N3 0.0245(7) 0.0217(7) 0.0190(6) -0.0017(5) 0.0103(5) -0.0005(5)
N4 0.0217(7) 0.0186(7) 0.0272(7) 0.0015(5) 0.0094(6) 0.0020(5)
N5 0.0293(7) 0.0189(7) 0.0236(6) 0.0018(5) 0.0137(6) 0.0004(5)
N6 0.0241(7) 0.0270(7) 0.0255(6) -0.0025(6) 0.0132(6) -0.0051(5)
C1 0.0205(8) 0.0209(7) 0.0126(6) -0.0002(6) 0.0037(6) 0.0005(5)
C2 0.0238(8) 0.0206(7) 0.0129(6) 0.0004(6) 0.0061(6) 0.0003(5)
C3 0.0201(7) 0.0242(8) 0.0127(6) -0.0006(6) 0.0051(6) -0.0018(5)
C4 0.0245(8) 0.0252(8) 0.0229(7) -0.0024(6) 0.0099(7) 0.0042(6)
C5 0.0227(8) 0.0286(8) 0.0226(7) -0.0042(6) 0.0093(7) -0.0005(6)
C6 0.0332(11) 0.0885(17) 0.0407(11) 0.0262(11) 0.0137(9) 0.0179(11)
C7 0.0275(8) 0.0248(8) 0.0269(8) 0.0048(7) 0.0145(7) 0.0000(6)
C8 0.0315(9) 0.0175(8) 0.0285(8) 0.0028(6) 0.0174(7) -0.0018(6)
C9 0.0574(12) 0.0458(11) 0.0437(11) 0.0095(10) 0.0371(10) 0.0135(9)
C10 0.0265(8) 0.0320(9) 0.0215(7) -0.0045(7) 0.0130(7) -0.0016(6)
C11 0.0243(8) 0.0257(8) 0.0235(7) 0.0007(6) 0.0135(7) -0.0013(6)
C12 0.0309(9) 0.0375(10) 0.0277(8) -0.0100(8) 0.0089(7) -0.0075(7)
O1 0.0268(6) 0.0666(9) 0.0275(6) 0.0153(6) 0.0137(5) 0.0104(6)
O2 0.0323(7) 0.0442(7) 0.0191(5) 0.0018(5) 0.0095(5) 0.0001(5)
O3 0.0351(7) 0.0434(7) 0.0386(7) 0.0067(6) 0.0241(6) 0.0092(5)
O4 0.0300(6) 0.0202(6) 0.0261(6) 0.0024(5) 0.0122(5) 0.0008(4)
O5 0.0279(6) 0.0334(6) 0.0229(5) -0.0075(5) 0.0109(5) -0.0018(4)
O6 0.0390(7) 0.0393(7) 0.0218(5) -0.0073(5) 0.0128(5) 0.0007(5)

loop_
_atom_type_symbol
_atom_type_description
_atom_type_scat_dispersion_real
_atom_type_scat_dispersion_imag
_atom_type_scat_source
C C 0.0033 0.0016 'International Tables Vol C Tables 4.2.6.8 and 6.1.1.4'
H H 0.0000 0.0000 'International Tables Vol C Tables 4.2.6.8 and 6.1.1.4'
N N 0.0061 0.0033 'International Tables Vol C Tables 4.2.6.8 and 6.1.1.4'
O O 0.0106 0.0060 'International Tables Vol C Tables 4.2.6.8 and 6.1.1.4'

loop_
_geom_angle_atom_site_label_1
_geom_angle_atom_site_label_2
_geom_angle_atom_site_label_3
_geom_angle_site_symmetry_1
_geom_angle_site_symmetry_3
_geom_angle
_geom_angle_publ_flag
C1 N1 C3 . . 113.31(12) no
C2 N2 C1 . . 113.58(12) no
C2 N3 C3 . . 112.87(12) no
C1 N4 C4 . . 119.93(12) no
C1 N4 H4 . . 120.7(11) no
C4 N4 H4 . . 119.4(11) no
C2 N5 C7 . . 119.85(12) no
C2 N5 H5 . . 117.8(11) no
C7 N5 H5 . . 118.6(11) no
C3 N6 C10 . . 123.59(12) no
C3 N6 H6 . . 117.9(11) no
C10 N6 H6 . . 118.3(11) no
N1 C1 N2 . . 126.46(13) no
N1 C1 N4 . . 117.61(13) no
N2 C1 N4 . . 115.93(12) no
N2 C2 N3 . . 126.84(13) no
N2 C2 N5 . . 116.12(12) no
N3 C2 N5 . . 117.05(13) no
N1 C3 N3 . . 126.83(12) no
N1 C3 N6 . . 115.64(12) no
N3 C3 N6 . . 117.53(12) no
N4 C4 C5 . . 110.88(11) no
N4 C4 H4A . . 109.5 no
C5 C4 H4A . . 109.5 no
N4 C4 H4B . . 109.5 no
C5 C4 H4B . . 109.5 no
H4A C4 H4B . . 108.1 no
O2 C5 O1 . . 123.66(15) no
O2 C5 C4 . . 125.40(14) no
O1 C5 C4 . . 110.93(12) no
O1 C6 H6A . . 109.5 no
O1 C6 H6B . . 109.5 no
H6A C6 H6B . . 109.5 no
O1 C6 H6C . . 109.5 no
H6A C6 H6C . . 109.5 no
H6B C6 H6C . . 109.5 no
N5 C7 C8 . . 112.37(13) no
N5 C7 H7A . . 109.1 no
C8 C7 H7A . . 109.1 no
N5 C7 H7B . . 109.1 no
C8 C7 H7B . . 109.1 no
H7A C7 H7B . . 107.9 no
O4 C8 O3 . . 124.06(14) no
O4 C8 C7 . . 124.99(13) no
O3 C8 C7 . . 110.92(13) no
O3 C9 H9A . . 109.5 no
O3 C9 H9B . . 109.5 no
H9A C9 H9B . . 109.5 no
O3 C9 H9C . . 109.5 no
H9A C9 H9C . . 109.5 no
H9B C9 H9C . . 109.5 no
N6 C10 C11 . . 113.58(12) no
N6 C10 H10A . . 108.8 no
C11 C10 H10A . . 108.8 no
N6 C10 H10B . . 108.8 no
C11 C10 H10B . . 108.8 no
H10A C10 H10B . . 107.7 no
O6 C11 O5 . . 124.43(14) no
O6 C11 C10 . . 126.17(14) no
O5 C11 C10 . . 109.39(12) no
O5 C12 H12A . . 109.5 no
O5 C12 H12B . . 109.5 no
H12A C12 H12B . . 109.5 no
O5 C12 H12C . . 109.5 no
H12A C12 H12C . . 109.5 no
H12B C12 H12C . . 109.5 no
C5 O1 C6 . . 116.24(13) no
C8 O3 C9 . . 115.57(14) no
C11 O5 C12 . . 115.80(12) no

loop_
_geom_bond_atom_site_label_1
_geom_bond_atom_site_label_2
_geom_bond_site_symmetry_2
_geom_bond_distance
_geom_bond_publ_flag
N1 C1 . 1.3387(18) no
N1 C3 . 1.3430(18) no
N2 C2 . 1.3383(18) no
N2 C1 . 1.3428(18) no
N3 C2 . 1.3417(18) no
N3 C3 . 1.3458(18) no
N4 C1 . 1.3519(19) no
N4 C4 . 1.4430(18) no
N4 H4 . 0.927(9) no
N5 C2 . 1.3603(18) no
N5 C7 . 1.4399(17) no
N5 H5 . 0.943(9) no
N6 C3 . 1.3545(18) no
N6 C10 . 1.4377(19) no
N6 H6 . 0.941(9) no
C4 C5 . 1.514(2) no
C4 H4A . 0.9900 no
C4 H4B . 0.9900 no
C5 O2 . 1.2021(18) no
C5 O1 . 1.3316(19) no
C6 O1 . 1.447(2) no
C6 H6A . 0.9800 no
C6 H6B . 0.9800 no
C6 H6C . 0.9800 no
C7 C8 . 1.520(2) no
C7 H7A . 0.9900 no
C7 H7B . 0.9900 no
C8 O4 . 1.2096(19) no
C8 O3 . 1.3266(18) no
C9 O3 . 1.455(2) no
C9 H9A . 0.9800 no
C9 H9B . 0.9800 no
C9 H9C . 0.9800 no
C10 C11 . 1.512(2) no
C10 H10A . 0.9900 no
C10 H10B . 0.9900 no
C11 O6 . 1.2052(18) no
C11 O5 . 1.3355(18) no
C12 O5 . 1.447(2) no
C12 H12A . 0.9800 no
C12 H12B . 0.9800 no
C12 H12C . 0.9800 no

loop_
_geom_hbond_atom_site_label_D
_geom_hbond_atom_site_label_H
_geom_hbond_atom_site_label_A
_geom_hbond_site_symmetry_A
_geom_hbond_distance_DH
_geom_hbond_distance_HA
_geom_hbond_distance_DA
_geom_hbond_angle_DHA
N4 H4 O4 5_576 0.927(9) 2.072(10) 2.9851(16) 168.0(16)
N5 H5 O4 5_566 0.943(9) 1.973(10) 2.9097(16) 171.7(16)
N6 H6 O2 2_556 0.941(9) 2.286(13) 3.0733(17) 140.7(14)
C9 H9C N1 5_576 0.98 2.62 3.546(3) 158

loop_
_geom_torsion_atom_site_label_1
_geom_torsion_atom_site_label_2
_geom_torsion_atom_site_label_3
_geom_torsion_atom_site_label_4
_geom_torsion_site_symmetry_1
_geom_torsion_site_symmetry_2
_geom_torsion_site_symmetry_3
_geom_torsion_site_symmetry_4
_geom_torsion
_geom_torsion_publ_flag
C3 N1 C1 N2 . . . . 0.7(2) no
C3 N1 C1 N4 . . . . -178.61(12) no
C2 N2 C1 N1 . . . . 1.9(2) no
C2 N2 C1 N4 . . . . -178.83(12) no
C4 N4 C1 N1 . . . . 175.63(12) no
C4 N4 C1 N2 . . . . -3.74(19) no
C1 N2 C2 N3 . . . . -2.1(2) no
C1 N2 C2 N5 . . . . 178.47(12) no
C3 N3 C2 N2 . . . . -0.3(2) no
C3 N3 C2 N5 . . . . 179.17(12) no
C7 N5 C2 N2 . . . . -17.1(2) no
C7 N5 C2 N3 . . . . 163.40(13) no
C1 N1 C3 N3 . . . . -3.6(2) no
C1 N1 C3 N6 . . . . 176.83(12) no
C2 N3 C3 N1 . . . . 3.4(2) no
C2 N3 C3 N6 . . . . -177.03(12) no
C10 N6 C3 N1 . . . . -178.64(13) no
C10 N6 C3 N3 . . . . 1.7(2) no
C1 N4 C4 C5 . . . . -63.99(17) no
N4 C4 C5 O2 . . . . -29.1(2) no
N4 C4 C5 O1 . . . . 151.76(13) no
C2 N5 C7 C8 . . . . -60.15(18) no
N5 C7 C8 O4 . . . . -17.7(2) no
N5 C7 C8 O3 . . . . 164.11(12) no
C3 N6 C10 C11 . . . . -86.95(18) no
N6 C10 C11 O6 . . . . 10.5(2) no
N6 C10 C11 O5 . . . . -170.70(12) no
O2 C5 O1 C6 . . . . -1.1(2) no
C4 C5 O1 C6 . . . . 178.03(16) no
O4 C8 O3 C9 . . . . -2.2(2) no
C7 C8 O3 C9 . . . . 175.96(13) no
O6 C11 O5 C12 . . . . -0.2(2) no
C10 C11 O5 C12 . . . . -179.05(13) no

loop_
_cod_related_entry_id
_cod_related_entry_database
_cod_related_entry_code
1 ChemSpider 30656350
